data_7131356
loop_
_publ_author_name
'Zhang, Qing-Xia'
'Xie, Jia-Hao'
'Gu, Qing'
'You, Shu-Li'

_publ_section_title
;
 Pd-Catalyzed intermolecular asymmetric allylic dearomatization of
 1-nitro-2-naphthols with MBH adducts.
;
_journal_issue 24
_journal_name_full 'Chemical communications (Cambridge, England)'
_journal_page_first 3590
_journal_page_last 3593
_journal_paper_doi 10.1039/d3cc00568b
_journal_volume 59
_journal_year 2023
_chemical_absolute_configuration rmad
_chemical_formula_moiety 'C22 H19 N O5'
_chemical_formula_sum 'C22 H19 N O5'
_chemical_formula_weight 377.38
_space_group_crystal_system monoclinic
_space_group_IT_number 4
_space_group_name_Hall 'P 2yb'
_space_group_name_H-M_alt 'P 1 21 1'
_atom_sites_solution_hydrogens geom
_atom_sites_solution_primary dual
_audit_creation_date 2022-08-15
_audit_creation_method
;
Olex2 1.5
(compiled 2022.04.07 svn.rca3783a0 for OlexSys, GUI svn.r6498)
;
_audit_update_record
;
2023-01-04 deposited with the CCDC.	2023-03-01 downloaded from the CCDC.
;
_cell_angle_alpha 90
_cell_angle_beta 90.3800(10)
_cell_angle_gamma 90
_cell_formula_units_Z 2
_cell_length_a 8.01130(10)
_cell_length_b 13.9038(2)
_cell_length_c 8.5163(2)
_cell_measurement_reflns_used 9919
_cell_measurement_temperature 213
_cell_measurement_theta_max 54.931
_cell_measurement_theta_min 4.519
_cell_volume 948.59(3)
_computing_cell_refinement 'SAINT v8.37A (Bruker, 2015)'
_computing_data_reduction 'SAINT v8.37A (Bruker, 2015)'
_computing_molecular_graphics 'Olex2 1.5 (Dolomanov et al., 2009)'
_computing_publication_material 'Olex2 1.5 (Dolomanov et al., 2009)'
_computing_structure_refinement 'SHELXL 2018/3 (Sheldrick, 2015)'
_computing_structure_solution 'SHELXT  (Sheldrick, 2015)'
_diffrn_ambient_temperature 213
_diffrn_measured_fraction_theta_full 0.982
_diffrn_measured_fraction_theta_max 0.982
_diffrn_measurement_device_type 'Bruker D8 Venture'
_diffrn_measurement_method '\f and \w scans'
_diffrn_radiation_type GaK\a
_diffrn_radiation_wavelength 1.34139
_diffrn_reflns_av_R_equivalents 0.0355
_diffrn_reflns_av_unetI/netI 0.0233
_diffrn_reflns_Laue_measured_fraction_full 0.982
_diffrn_reflns_Laue_measured_fraction_max 0.982
_diffrn_reflns_limit_h_max 9
_diffrn_reflns_limit_h_min -9
_diffrn_reflns_limit_k_max 16
_diffrn_reflns_limit_k_min -16
_diffrn_reflns_limit_l_max 10
_diffrn_reflns_limit_l_min -10
_diffrn_reflns_number 20296
_diffrn_reflns_point_group_measured_fraction_full 0.979
_diffrn_reflns_point_group_measured_fraction_max 0.980
_diffrn_reflns_theta_full 53.594
_diffrn_reflns_theta_max 54.939
_diffrn_reflns_theta_min 4.517
_diffrn_source_current 2.86
_diffrn_source_power 0.1995708
_diffrn_source_voltage 69.78
_diffrn_standards_number 0
_exptl_absorpt_coefficient_mu 0.494
_exptl_absorpt_correction_T_max 0.7508
_exptl_absorpt_correction_T_min 0.5985
_exptl_absorpt_correction_type multi-scan
_exptl_absorpt_process_details
;
SADABS-2016/2 (Bruker,2016/2) was used for absorption correction.
wR2(int) was 0.1264 before and 0.0547 after correction.
The Ratio of minimum to maximum transmission is 0.7971.
The \l/2 correction factor is Not present.
;
_exptl_crystal_colour colourless
_exptl_crystal_colour_primary colourless
_exptl_crystal_density_diffrn 1.321
_exptl_crystal_description block
_exptl_crystal_F_000 396
_exptl_crystal_size_max 0.07
_exptl_crystal_size_mid 0.07
_exptl_crystal_size_min 0.05
_refine_diff_density_max 0.137
_refine_diff_density_min -0.109
_refine_diff_density_rms 0.025
_refine_ls_abs_structure_details
;
 Flack x determined using 1537 quotients [(I+)-(I-)]/[(I+)+(I-)]
 (Parsons, Flack and Wagner, Acta Cryst. B69 (2013) 249-259).
;
_refine_ls_abs_structure_Flack 0.03(7)
_refine_ls_extinction_method none
_refine_ls_goodness_of_fit_ref 1.049
_refine_ls_hydrogen_treatment constr
_refine_ls_matrix_type full
_refine_ls_number_parameters 254
_refine_ls_number_reflns 3537
_refine_ls_number_restraints 1
_refine_ls_restrained_S_all 1.049
_refine_ls_R_factor_all 0.0312
_refine_ls_R_factor_gt 0.0297
_refine_ls_shift/su_max 0.004
_refine_ls_shift/su_mean 0.000
_refine_ls_structure_factor_coef Fsqd
_refine_ls_weighting_details 'w=1/[\s^2^(Fo^2^)+(0.0391P)^2^+0.1112P] where P=(Fo^2^+2Fc^2^)/3'
_refine_ls_weighting_scheme calc
_refine_ls_wR_factor_gt 0.0739
_refine_ls_wR_factor_ref 0.0753
_reflns_Friedel_coverage 0.910
_reflns_Friedel_fraction_full 0.977
_reflns_Friedel_fraction_max 0.976
_reflns_number_gt 3419
_reflns_number_total 3537
_reflns_threshold_expression 'I > 2\s(I)'
_cod_data_source_file d3cc00568b2.cif
_cod_data_source_block mj22278_0m
_cod_depositor_comments 'Adding full bibliography for 7131356.cif.'
_cod_database_code 7131356
_shelx_shelxl_version_number 2018/3
_shelx_space_group_comment
;
The symmetry employed for this shelxl refinement is uniquely defined
by the following loop, which should always be used as a source of
symmetry information in preference to the above space-group names.
They are only intended as comments.
;
_shelx_estimated_absorpt_t_max 0.976
_shelx_estimated_absorpt_t_min 0.966
_olex2_refinement_description
;
1. Fixed Uiso
 At 1.2 times of:
  All C(H) groups, All C(H,H) groups
 At 1.5 times of:
  All C(H,H,H) groups
2.a Secondary CH2 refined with riding coordinates:
 C11(H11A,H11B), C15(H15A,H15B)
2.b Aromatic/amide H refined with riding coordinates:
 C3(H3), C4(H4), C6(H6), C7(H7), C8(H8), C9(H9), C17(H17), C18(H18), C19(H19),
 C20(H20)
2.c X=CH2 refined with riding coordinates:
 C13(H13A,H13B)
2.d Idealised Me refined as rotating group:
 C22(H22A,H22B,H22C)
;
_olex2_submission_special_instructions 'No special instructions were received'

loop_
_space_group_symop_operation_xyz
'x, y, z'
'-x, y+1/2, -z'

loop_
_atom_site_label
_atom_site_type_symbol
_atom_site_fract_x
_atom_site_fract_y
_atom_site_fract_z
_atom_site_U_iso_or_equiv
_atom_site_adp_type
_atom_site_occupancy
_atom_site_site_symmetry_order
_atom_site_calc_flag
_atom_site_refinement_flags_posn
_atom_site_refinement_flags_adp
_atom_site_refinement_flags_occupancy
_atom_site_disorder_assembly
_atom_site_disorder_group
O1 O 0.5052(2) 0.40546(13) 0.34800(19) 0.0516(4) Uani 1 1 d . . . . .
O2 O 0.3377(2) 0.39720(13) 0.68392(19) 0.0568(5) Uani 1 1 d . . . . .
O3 O 0.37467(17) 0.44659(11) 0.93145(16) 0.0416(4) Uani 1 1 d . . . . .
O4 O 0.6668(2) 0.57959(12) 0.20438(17) 0.0494(4) Uani 1 1 d . . . . .
O5 O 0.4314(2) 0.64242(16) 0.2614(2) 0.0693(6) Uani 1 1 d . . . . .
N1 N 0.5546(2) 0.59609(12) 0.29509(19) 0.0362(4) Uani 1 1 d . . . . .
C1 C 0.5758(2) 0.55699(13) 0.4626(2) 0.0278(4) Uani 1 1 d . . . . .
C2 C 0.5940(2) 0.44679(15) 0.4414(2) 0.0354(4) Uani 1 1 d . . . . .
C3 C 0.7162(3) 0.39945(16) 0.5401(3) 0.0475(5) Uani 1 1 d . . . . .
H3 H 0.713580 0.332093 0.549220 0.057 Uiso 1 1 calc R U . . .
C4 C 0.8326(3) 0.44885(17) 0.6187(3) 0.0473(5) Uani 1 1 d . . . . .
H4 H 0.910083 0.414451 0.680208 0.057 Uiso 1 1 calc R U . . .
C5 C 0.8458(2) 0.55278(15) 0.6142(2) 0.0353(4) Uani 1 1 d . . . . .
C6 C 0.9764(3) 0.6001(2) 0.6902(3) 0.0500(6) Uani 1 1 d . . . . .
H6 H 1.055100 0.564377 0.748156 0.060 Uiso 1 1 calc R U . . .
C7 C 0.9918(3) 0.6988(2) 0.6814(3) 0.0563(6) Uani 1 1 d . . . . .
H7 H 1.080950 0.730015 0.732502 0.068 Uiso 1 1 calc R U . . .
C8 C 0.8766(3) 0.75121(18) 0.5978(3) 0.0538(6) Uani 1 1 d . . . . .
H8 H 0.888298 0.818322 0.590330 0.065 Uiso 1 1 calc R U . . .
C9 C 0.7435(3) 0.70616(14) 0.5246(3) 0.0398(5) Uani 1 1 d . . . . .
H9 H 0.664084 0.742830 0.469137 0.048 Uiso 1 1 calc R U . . .
C10 C 0.7267(2) 0.60707(14) 0.5327(2) 0.0289(4) Uani 1 1 d . . . . .
C11 C 0.4157(2) 0.58008(15) 0.5552(2) 0.0338(4) Uani 1 1 d . . . . .
H11A H 0.390030 0.648582 0.542689 0.041 Uiso 1 1 calc R U . . .
H11B H 0.322744 0.543524 0.509488 0.041 Uiso 1 1 calc R U . . .
C12 C 0.4270(2) 0.55743(14) 0.7282(2) 0.0336(4) Uani 1 1 d . . . . .
C13 C 0.4708(4) 0.62260(19) 0.8326(3) 0.0585(7) Uani 1 1 d . . . . .
H13A H 0.470760 0.607267 0.940056 0.070 Uiso 1 1 calc R U . . .
H13B H 0.502083 0.684516 0.799627 0.070 Uiso 1 1 calc R U . . .
C14 C 0.3767(2) 0.45872(15) 0.7760(2) 0.0339(4) Uani 1 1 d . . . . .
C15 C 0.3160(3) 0.35389(15) 0.9885(3) 0.0398(5) Uani 1 1 d . . . . .
H15A H 0.349348 0.346536 1.098721 0.048 Uiso 1 1 calc R U . . .
H15B H 0.370094 0.302608 0.928429 0.048 Uiso 1 1 calc R U . . .
C16 C 0.1295(2) 0.34235(13) 0.9751(2) 0.0335(4) Uani 1 1 d . . . . .
C17 C 0.0665(3) 0.26720(15) 0.8848(3) 0.0409(5) Uani 1 1 d . . . . .
H17 H 0.141113 0.227165 0.830606 0.049 Uiso 1 1 calc R U . . .
C18 C -0.1021(3) 0.24991(16) 0.8727(3) 0.0505(6) Uani 1 1 d . . . . .
H18 H -0.142425 0.198202 0.812294 0.061 Uiso 1 1 calc R U . . .
C19 C -0.2105(3) 0.30935(19) 0.9502(3) 0.0553(6) Uani 1 1 d . . . . .
H19 H -0.326127 0.298616 0.942266 0.066 Uiso 1 1 calc R U . . .
C20 C -0.1513(3) 0.38465(19) 1.0397(3) 0.0549(6) Uani 1 1 d . . . . .
H20 H -0.227534 0.424835 1.091506 0.066 Uiso 1 1 calc R U . . .
C21 C 0.0196(3) 0.40265(16) 1.0552(3) 0.0417(5) Uani 1 1 d . . . . .
C22 C 0.0810(4) 0.48424(19) 1.1549(4) 0.0666(7) Uani 1 1 d . . . . .
H22A H 0.175798 0.463023 1.217282 0.100 Uiso 1 1 calc R U . . .
H22B H -0.007607 0.505327 1.223857 0.100 Uiso 1 1 calc R U . . .
H22C H 0.114611 0.537186 1.087975 0.100 Uiso 1 1 calc R U . . .

loop_
_atom_site_aniso_label
_atom_site_aniso_U_11
_atom_site_aniso_U_22
_atom_site_aniso_U_33
_atom_site_aniso_U_23
_atom_site_aniso_U_13
_atom_site_aniso_U_12
O1 0.0646(10) 0.0473(9) 0.0428(8) -0.0117(7) -0.0017(7) -0.0159(8)
O2 0.0878(12) 0.0417(8) 0.0412(8) -0.0097(7) 0.0129(8) -0.0215(9)
O3 0.0414(8) 0.0490(8) 0.0343(7) 0.0053(6) -0.0012(6) -0.0153(7)
O4 0.0548(10) 0.0619(10) 0.0316(7) 0.0024(7) 0.0094(7) 0.0013(7)
O5 0.0591(10) 0.1040(16) 0.0446(9) 0.0240(10) -0.0066(8) 0.0305(11)
N1 0.0387(9) 0.0397(9) 0.0302(8) 0.0040(7) -0.0045(7) -0.0006(7)
C1 0.0292(9) 0.0294(9) 0.0249(8) 0.0025(7) -0.0019(7) 0.0006(7)
C2 0.0406(10) 0.0305(9) 0.0353(10) -0.0034(8) 0.0073(8) -0.0059(8)
C3 0.0544(13) 0.0259(10) 0.0623(14) 0.0058(9) 0.0014(11) 0.0034(9)
C4 0.0430(11) 0.0404(12) 0.0585(14) 0.0129(11) -0.0067(10) 0.0109(10)
C5 0.0311(9) 0.0388(11) 0.0359(10) 0.0038(8) -0.0014(8) 0.0026(8)
C6 0.0355(11) 0.0643(16) 0.0499(13) -0.0008(11) -0.0108(9) 0.0002(11)
C7 0.0430(13) 0.0667(17) 0.0590(15) -0.0157(12) -0.0069(11) -0.0160(11)
C8 0.0596(15) 0.0392(12) 0.0627(15) -0.0096(11) 0.0038(12) -0.0155(11)
C9 0.0455(11) 0.0298(10) 0.0442(11) 0.0017(9) -0.0011(9) -0.0019(9)
C10 0.0279(8) 0.0303(9) 0.0287(9) 0.0003(7) 0.0015(7) -0.0011(7)
C11 0.0299(9) 0.0372(10) 0.0343(10) 0.0005(8) 0.0002(7) 0.0023(8)
C12 0.0312(9) 0.0376(10) 0.0318(9) -0.0022(8) 0.0032(7) -0.0059(7)
C13 0.0880(18) 0.0509(14) 0.0366(11) -0.0067(10) 0.0099(12) -0.0280(13)
C14 0.0314(9) 0.0387(10) 0.0318(9) -0.0025(8) 0.0055(7) -0.0034(8)
C15 0.0329(10) 0.0432(11) 0.0433(11) 0.0112(9) -0.0010(8) -0.0025(8)
C16 0.0315(9) 0.0305(10) 0.0386(10) 0.0091(8) 0.0012(8) 0.0010(7)
C17 0.0401(11) 0.0316(10) 0.0509(12) 0.0028(9) -0.0013(9) 0.0033(8)
C18 0.0478(13) 0.0332(11) 0.0703(15) 0.0057(11) -0.0117(11) -0.0076(9)
C19 0.0324(11) 0.0501(14) 0.0831(17) 0.0153(13) -0.0019(11) -0.0039(10)
C20 0.0404(12) 0.0515(14) 0.0731(17) 0.0081(12) 0.0140(11) 0.0105(10)
C21 0.0446(11) 0.0321(10) 0.0485(12) 0.0019(9) 0.0068(9) 0.0012(9)
C22 0.082(2) 0.0501(16) 0.0678(17) -0.0167(13) 0.0089(14) -0.0021(13)

loop_
_atom_type_symbol
_atom_type_description
_atom_type_scat_dispersion_real
_atom_type_scat_dispersion_imag
_atom_type_scat_source
C C 0.0137 0.0067 'International Tables Vol C Tables 4.2.6.8 and 6.1.1.4'
H H 0.0000 0.0000 'International Tables Vol C Tables 4.2.6.8 and 6.1.1.4'
N N 0.0241 0.0134 'International Tables Vol C Tables 4.2.6.8 and 6.1.1.4'
O O 0.0389 0.0241 'International Tables Vol C Tables 4.2.6.8 and 6.1.1.4'

loop_
_geom_angle_atom_site_label_1
_geom_angle_atom_site_label_2
_geom_angle_atom_site_label_3
_geom_angle
_geom_angle_site_symmetry_1
_geom_angle_site_symmetry_3
_geom_angle_publ_flag
C14 O3 C15 116.64(16) . . ?
O4 N1 C1 116.57(16) . . ?
O5 N1 O4 123.85(17) . . ?
O5 N1 C1 119.56(17) . . ?
N1 C1 C2 104.58(14) . . ?
N1 C1 C11 108.28(14) . . ?
C10 C1 N1 106.65(14) . . ?
C10 C1 C2 115.16(16) . . ?
C10 C1 C11 111.53(15) . . ?
C11 C1 C2 110.14(15) . . ?
O1 C2 C1 119.42(19) . . ?
O1 C2 C3 124.0(2) . . ?
C3 C2 C1 116.52(17) . . ?
C2 C3 H3 119.1 . . ?
C4 C3 C2 121.7(2) . . ?
C4 C3 H3 119.1 . . ?
C3 C4 H4 118.3 . . ?
C3 C4 C5 123.4(2) . . ?
C5 C4 H4 118.3 . . ?
C6 C5 C4 120.9(2) . . ?
C6 C5 C10 118.97(19) . . ?
C10 C5 C4 120.12(19) . . ?
C5 C6 H6 119.6 . . ?
C7 C6 C5 120.8(2) . . ?
C7 C6 H6 119.6 . . ?
C6 C7 H7 120.1 . . ?
C8 C7 C6 119.8(2) . . ?
C8 C7 H7 120.1 . . ?
C7 C8 H8 119.7 . . ?
C7 C8 C9 120.5(2) . . ?
C9 C8 H8 119.7 . . ?
C8 C9 H9 119.9 . . ?
C8 C9 C10 120.2(2) . . ?
C10 C9 H9 119.9 . . ?
C5 C10 C1 119.21(16) . . ?
C9 C10 C1 121.01(17) . . ?
C9 C10 C5 119.68(18) . . ?
C1 C11 H11A 108.7 . . ?
C1 C11 H11B 108.7 . . ?
H11A C11 H11B 107.6 . . ?
C12 C11 C1 114.25(15) . . ?
C12 C11 H11A 108.7 . . ?
C12 C11 H11B 108.7 . . ?
C13 C12 C11 122.00(19) . . ?
C13 C12 C14 121.49(19) . . ?
C14 C12 C11 116.42(16) . . ?
C12 C13 H13A 120.0 . . ?
C12 C13 H13B 120.0 . . ?
H13A C13 H13B 120.0 . . ?
O2 C14 O3 123.58(19) . . ?
O2 C14 C12 123.26(19) . . ?
O3 C14 C12 113.13(16) . . ?
O3 C15 H15A 109.0 . . ?
O3 C15 H15B 109.0 . . ?
O3 C15 C16 113.04(16) . . ?
H15A C15 H15B 107.8 . . ?
C16 C15 H15A 109.0 . . ?
C16 C15 H15B 109.0 . . ?
C17 C16 C15 118.56(18) . . ?
C17 C16 C21 119.55(19) . . ?
C21 C16 C15 121.85(19) . . ?
C16 C17 H17 119.1 . . ?
C18 C17 C16 121.7(2) . . ?
C18 C17 H17 119.1 . . ?
C17 C18 H18 120.5 . . ?
C19 C18 C17 118.9(2) . . ?
C19 C18 H18 120.5 . . ?
C18 C19 H19 119.8 . . ?
C18 C19 C20 120.5(2) . . ?
C20 C19 H19 119.8 . . ?
C19 C20 H20 119.3 . . ?
C19 C20 C21 121.5(2) . . ?
C21 C20 H20 119.3 . . ?
C16 C21 C20 117.9(2) . . ?
C16 C21 C22 121.7(2) . . ?
C20 C21 C22 120.5(2) . . ?
C21 C22 H22A 109.5 . . ?
C21 C22 H22B 109.5 . . ?
C21 C22 H22C 109.5 . . ?
H22A C22 H22B 109.5 . . ?
H22A C22 H22C 109.5 . . ?
H22B C22 H22C 109.5 . . ?

loop_
_geom_bond_atom_site_label_1
_geom_bond_atom_site_label_2
_geom_bond_distance
_geom_bond_site_symmetry_2
_geom_bond_publ_flag
O1 C2 1.209(2) . ?
O2 C14 1.200(3) . ?
O3 C14 1.335(2) . ?
O3 C15 1.456(2) . ?
O4 N1 1.212(2) . ?
O5 N1 1.211(2) . ?
N1 C1 1.535(2) . ?
C1 C2 1.550(3) . ?
C1 C10 1.514(2) . ?
C1 C11 1.544(2) . ?
C2 C3 1.444(3) . ?
C3 H3 0.9400 . ?
C3 C4 1.335(3) . ?
C4 H4 0.9400 . ?
C4 C5 1.449(3) . ?
C5 C6 1.392(3) . ?
C5 C10 1.398(3) . ?
C6 H6 0.9400 . ?
C6 C7 1.380(4) . ?
C7 H7 0.9400 . ?
C7 C8 1.371(4) . ?
C8 H8 0.9400 . ?
C8 C9 1.382(3) . ?
C9 H9 0.9400 . ?
C9 C10 1.386(3) . ?
C11 H11A 0.9800 . ?
C11 H11B 0.9800 . ?
C11 C12 1.509(3) . ?
C12 C13 1.315(3) . ?
C12 C14 1.488(3) . ?
C13 H13A 0.9400 . ?
C13 H13B 0.9400 . ?
C15 H15A 0.9800 . ?
C15 H15B 0.9800 . ?
C15 C16 1.506(3) . ?
C16 C17 1.390(3) . ?
C16 C21 1.397(3) . ?
C17 H17 0.9400 . ?
C17 C18 1.376(3) . ?
C18 H18 0.9400 . ?
C18 C19 1.371(4) . ?
C19 H19 0.9400 . ?
C19 C20 1.377(4) . ?
C20 H20 0.9400 . ?
C20 C21 1.397(3) . ?
C21 C22 1.498(3) . ?
C22 H22A 0.9700 . ?
C22 H22B 0.9700 . ?
C22 H22C 0.9700 . ?

loop_
_geom_torsion_atom_site_label_1
_geom_torsion_atom_site_label_2
_geom_torsion_atom_site_label_3
_geom_torsion_atom_site_label_4
_geom_torsion
_geom_torsion_site_symmetry_1
_geom_torsion_site_symmetry_2
_geom_torsion_site_symmetry_3
_geom_torsion_site_symmetry_4
_geom_torsion_publ_flag
O1 C2 C3 C4 166.9(2) . . . . ?
O3 C15 C16 C17 120.52(19) . . . . ?
O3 C15 C16 C21 -61.8(3) . . . . ?
O4 N1 C1 C2 -59.1(2) . . . . ?
O4 N1 C1 C10 63.4(2) . . . . ?
O4 N1 C1 C11 -176.48(17) . . . . ?
O5 N1 C1 C2 122.4(2) . . . . ?
O5 N1 C1 C10 -115.2(2) . . . . ?
O5 N1 C1 C11 5.0(2) . . . . ?
N1 C1 C2 O1 -41.8(2) . . . . ?
N1 C1 C2 C3 139.68(17) . . . . ?
N1 C1 C10 C5 -134.30(17) . . . . ?
N1 C1 C10 C9 49.3(2) . . . . ?
N1 C1 C11 C12 -172.41(15) . . . . ?
C1 C2 C3 C4 -14.7(3) . . . . ?
C1 C11 C12 C13 93.8(3) . . . . ?
C1 C11 C12 C14 -89.5(2) . . . . ?
C2 C1 C10 C5 -18.8(2) . . . . ?
C2 C1 C10 C9 164.81(18) . . . . ?
C2 C1 C11 C12 73.8(2) . . . . ?
C2 C3 C4 C5 0.8(4) . . . . ?
C3 C4 C5 C6 -175.7(2) . . . . ?
C3 C4 C5 C10 4.2(4) . . . . ?
C4 C5 C6 C7 177.9(2) . . . . ?
C4 C5 C10 C1 5.7(3) . . . . ?
C4 C5 C10 C9 -177.9(2) . . . . ?
C5 C6 C7 C8 0.5(4) . . . . ?
C6 C5 C10 C1 -174.35(19) . . . . ?
C6 C5 C10 C9 2.1(3) . . . . ?
C6 C7 C8 C9 1.1(4) . . . . ?
C7 C8 C9 C10 -1.1(3) . . . . ?
C8 C9 C10 C1 175.85(19) . . . . ?
C8 C9 C10 C5 -0.5(3) . . . . ?
C10 C1 C2 O1 -158.53(18) . . . . ?
C10 C1 C2 C3 23.0(2) . . . . ?
C10 C1 C11 C12 -55.4(2) . . . . ?
C10 C5 C6 C7 -2.1(3) . . . . ?
C11 C1 C2 O1 74.3(2) . . . . ?
C11 C1 C2 C3 -104.2(2) . . . . ?
C11 C1 C10 C5 107.66(19) . . . . ?
C11 C1 C10 C9 -68.7(2) . . . . ?
C11 C12 C14 O2 4.1(3) . . . . ?
C11 C12 C14 O3 -174.03(16) . . . . ?
C13 C12 C14 O2 -179.2(2) . . . . ?
C13 C12 C14 O3 2.7(3) . . . . ?
C14 O3 C15 C16 -74.6(2) . . . . ?
C15 O3 C14 O2 -2.1(3) . . . . ?
C15 O3 C14 C12 176.02(16) . . . . ?
C15 C16 C17 C18 177.2(2) . . . . ?
C15 C16 C21 C20 -178.0(2) . . . . ?
C15 C16 C21 C22 2.0(3) . . . . ?
C16 C17 C18 C19 0.9(3) . . . . ?
C17 C16 C21 C20 -0.4(3) . . . . ?
C17 C16 C21 C22 179.6(2) . . . . ?
C17 C18 C19 C20 -0.5(4) . . . . ?
C18 C19 C20 C21 -0.4(4) . . . . ?
C19 C20 C21 C16 0.8(4) . . . . ?
C19 C20 C21 C22 -179.2(2) . . . . ?
C21 C16 C17 C18 -0.5(3) . . . . ?
